data_1573209
loop_
_publ_author_name
'Schollmeyer, Dieter'
'Detert, Heiner'

_publ_section_title
;
 (10Z)-4H,5H,6H,7H,8H,9H-Cyclodeca[d][1,2,3]selenadiazole
;
_journal_coeditor_code BT4160
_journal_issue 11
_journal_name_full IUCrData
_journal_paper_doi 10.1107/S2414314624011076
_journal_volume 9
_journal_year 2024
_chemical_formula_iupac 'C10 H14 N2 Se'
_chemical_formula_moiety 'C10 H14 N2 Se'
_chemical_formula_sum 'C10 H14 N2 Se'
_chemical_formula_weight 241.19
_chemical_melting_point 315
_chemical_name_systematic
(10<i>Z</i>)-4<i>H</i>,5<i>H</i>,6<i>H</i>,7<i>H</i>,8<i>H</i>,9<i>H</i>-Cyclodeca[<i>d</i>][1,2,3]selenadiazole
_space_group_crystal_system monoclinic
_space_group_IT_number 14
_space_group_name_Hall '-P 2yn'
_space_group_name_H-M_alt 'P 1 21/n 1'
_atom_sites_solution_hydrogens geom
_atom_sites_solution_primary dual
_audit_creation_method SHELXL-2019/3
_cell_angle_alpha 90
_cell_angle_beta 111.425(6)
_cell_angle_gamma 90
_cell_formula_units_Z 4
_cell_length_a 7.9646(6)
_cell_length_b 17.0830(15)
_cell_length_c 8.0572(6)
_cell_measurement_reflns_used 10316
_cell_measurement_temperature 120(2)
_cell_measurement_theta_max 28.37
_cell_measurement_theta_min 2.38
_cell_volume 1020.50(15)
_computing_cell_refinement
;
X-Area Recipe 1.36.0.0 (Stoe & Cie, 2020)
;
_computing_data_collection
;
X-Area WinXpose 2.0.22.0 (Stoe & Cie, 2020)
;
_computing_data_reduction
;
X-Area Integrate 1.77.0.0 (Stoe & Cie, 2020)
;
_computing_molecular_graphics
;
PLATON (Spek, 2020)
;
_computing_structure_refinement
;
<i>SHELXL2019/2</i> (Sheldrick, 2015b)
;
_computing_structure_solution
;
<i>SHELXT2014</i> (Sheldrick, 2015a)
;
_diffrn_ambient_temperature 120(2)
_diffrn_detector_area_resol_mean 6.67
_diffrn_measured_fraction_theta_full 0.998
_diffrn_measured_fraction_theta_max 0.998
_diffrn_measurement_device_type 'Stoe IPDS 2T'
_diffrn_measurement_method 'rotation method, \w scans'
_diffrn_radiation_type MoK\a
_diffrn_radiation_wavelength 0.71073
_diffrn_reflns_av_R_equivalents 0.0204
_diffrn_reflns_av_unetI/netI 0.0212
_diffrn_reflns_limit_h_max 10
_diffrn_reflns_limit_h_min -7
_diffrn_reflns_limit_k_max 22
_diffrn_reflns_limit_k_min -21
_diffrn_reflns_limit_l_max 10
_diffrn_reflns_limit_l_min -10
_diffrn_reflns_number 5508
_diffrn_reflns_theta_full 25.242
_diffrn_reflns_theta_max 27.877
_diffrn_reflns_theta_min 2.384
_diffrn_source 'sealed X-ray tube, 12x0.4mm long-fine focus'
_exptl_absorpt_coefficient_mu 3.635
_exptl_absorpt_correction_T_max 0.6966
_exptl_absorpt_correction_T_min 0.3809
_exptl_absorpt_correction_type integration
_exptl_absorpt_process_details
;
[X-Red32 (Stoe & Cie, 2020), absorption correction by Gaussian
integration
(Coppens, 1970)]
;
_exptl_crystal_colour colorless
_exptl_crystal_density_diffrn 1.570
_exptl_crystal_description block
_exptl_crystal_F_000 488
_exptl_crystal_size_max 0.290
_exptl_crystal_size_mid 0.210
_exptl_crystal_size_min 0.110
_refine_diff_density_max 0.408
_refine_diff_density_min -0.397
_refine_ls_extinction_method none
_refine_ls_goodness_of_fit_ref 1.124
_refine_ls_hydrogen_treatment constr
_refine_ls_matrix_type full
_refine_ls_number_parameters 118
_refine_ls_number_reflns 2430
_refine_ls_number_restraints 0
_refine_ls_restrained_S_all 1.124
_refine_ls_R_factor_all 0.0406
_refine_ls_R_factor_gt 0.0300
_refine_ls_shift/su_max 0.000
_refine_ls_shift/su_mean 0.000
_refine_ls_structure_factor_coef Fsqd
_refine_ls_weighting_details 'w=1/[\s^2^(Fo^2^)+(0.0224P)^2^+1.2555P] where P=(Fo^2^+2Fc^2^)/3'
_refine_ls_weighting_scheme calc
_refine_ls_wR_factor_gt 0.0624
_refine_ls_wR_factor_ref 0.0674
_reflns_number_gt 2093
_reflns_number_total 2430
_reflns_threshold_expression 'I > 2\s(I)'
_cod_data_source_file bt4160.cif
_cod_data_source_block I
_cod_original_sg_symbol_H-M 'P 21/n'
_cod_database_code 1573209
_shelx_space_group_comment
;
The symmetry employed for this shelxl refinement is uniquely defined
by the following loop, which should always be used as a source of
symmetry information in preference to the above space-group names.
They are only intended as comments.
;
_shelx_estimated_absorpt_t_min 0.419
_shelx_estimated_absorpt_t_max 0.691

loop_
_space_group_symop_operation_xyz
'x, y, z'
'-x+1/2, y+1/2, -z+1/2'
'-x, -y, -z'
'x-1/2, -y-1/2, z-1/2'

loop_
_atom_site_type_symbol
_atom_site_label
_atom_site_fract_x
_atom_site_fract_y
_atom_site_fract_z
_atom_site_U_iso_or_equiv
_atom_site_adp_type
_atom_site_calc_flag
_atom_site_occupancy
_atom_site_disorder_assembly
_atom_site_disorder_group
Se Se1 0.22155(3) 0.41792(2) 0.00291(3) 0.02588(8) Uani d 1 . .
N N2 0.0679(3) 0.42034(14) 0.1321(3) 0.0287(5) Uani d 1 . .
N N3 0.1303(3) 0.37734(13) 0.2705(3) 0.0242(4) Uani d 1 . .
C C3A 0.2906(3) 0.33871(13) 0.3010(3) 0.0200(4) Uani d 1 . .
C C4 0.3665(3) 0.29010(14) 0.4674(3) 0.0223(5) Uani d 1 . .
H H4A 0.467261 0.257977 0.460615 0.027 Uiso calc 1 . .
H H4B 0.271954 0.254034 0.474213 0.027 Uiso calc 1 . .
C C5 0.4350(3) 0.34033(14) 0.6375(3) 0.0227(5) Uani d 1 . .
H H5A 0.331482 0.368148 0.650443 0.027 Uiso calc 1 . .
H H5B 0.486911 0.305438 0.741913 0.027 Uiso calc 1 . .
C C6 0.5776(3) 0.40050(14) 0.6379(3) 0.0223(5) Uani d 1 . .
H H6A 0.525551 0.434969 0.532727 0.027 Uiso calc 1 . .
H H6B 0.606410 0.433562 0.745666 0.027 Uiso calc 1 . .
C C7 0.7529(3) 0.36533(14) 0.6347(3) 0.0231(5) Uani d 1 . .
H H7A 0.836267 0.356584 0.758932 0.028 Uiso calc 1 . .
H H7B 0.725966 0.313698 0.574953 0.028 Uiso calc 1 . .
C C8 0.8476(3) 0.41614(15) 0.5396(3) 0.0235(5) Uani d 1 . .
H H8A 0.965934 0.392425 0.555708 0.028 Uiso calc 1 . .
H H8B 0.870326 0.468471 0.596223 0.028 Uiso calc 1 . .
C C9 0.7400(3) 0.42610(13) 0.3392(3) 0.0217(5) Uani d 1 . .
H H9A 0.626221 0.454180 0.322631 0.026 Uiso calc 1 . .
H H9B 0.810602 0.458548 0.286372 0.026 Uiso calc 1 . .
C C10 0.6965(3) 0.34927(15) 0.2428(3) 0.0233(5) Uani d 1 . .
H H10 0.794761 0.321303 0.231365 0.028 Uiso calc 1 . .
C C11 0.5350(3) 0.31628(15) 0.1718(3) 0.0235(5) Uani d 1 . .
H H11 0.527227 0.267070 0.114513 0.028 Uiso calc 1 . .
C C11A 0.3666(3) 0.35080(14) 0.1757(3) 0.0200(4) Uani d 1 . .

loop_
_atom_site_aniso_label
_atom_site_aniso_U_11
_atom_site_aniso_U_22
_atom_site_aniso_U_33
_atom_site_aniso_U_12
_atom_site_aniso_U_13
_atom_site_aniso_U_23
Se1 0.01898(12) 0.03822(15) 0.01753(12) -0.00109(10) 0.00322(8) 0.00338(10)
N2 0.0176(9) 0.0410(13) 0.0244(10) 0.0014(9) 0.0042(8) 0.0008(9)
N3 0.0153(9) 0.0351(12) 0.0216(10) -0.0003(8) 0.0059(8) -0.0011(8)
C3A 0.0165(10) 0.0235(12) 0.0198(10) -0.0040(8) 0.0063(8) -0.0041(9)
C4 0.0195(11) 0.0246(11) 0.0217(11) -0.0025(9) 0.0061(9) 0.0008(9)
C5 0.0205(11) 0.0279(12) 0.0190(11) -0.0006(9) 0.0063(9) 0.0010(9)
C6 0.0211(11) 0.0243(12) 0.0198(11) -0.0008(9) 0.0054(9) -0.0015(9)
C7 0.0169(10) 0.0248(12) 0.0232(11) 0.0006(9) 0.0021(9) 0.0037(9)
C8 0.0163(10) 0.0250(11) 0.0257(11) -0.0027(9) 0.0035(9) -0.0019(10)
C9 0.0168(10) 0.0214(12) 0.0264(11) -0.0005(8) 0.0073(9) 0.0014(9)
C10 0.0180(10) 0.0284(12) 0.0256(11) 0.0011(9) 0.0105(9) -0.0028(9)
C11 0.0229(11) 0.0277(12) 0.0229(11) -0.0014(9) 0.0121(9) -0.0053(9)
C11A 0.0168(10) 0.0255(12) 0.0164(10) -0.0046(8) 0.0048(8) -0.0034(9)

loop_
_atom_type_symbol
_atom_type_description
_atom_type_scat_dispersion_real
_atom_type_scat_dispersion_imag
_atom_type_scat_source
C C 0.0033 0.0016 'International Tables Vol C Tables 4.2.6.8 and 6.1.1.4'
H H 0.0000 0.0000 'International Tables Vol C Tables 4.2.6.8 and 6.1.1.4'
N N 0.0061 0.0033 'International Tables Vol C Tables 4.2.6.8 and 6.1.1.4'
Se Se -0.0929 2.2259 'International Tables Vol C Tables 4.2.6.8 and 6.1.1.4'

loop_
_exptl_crystal_face_index_h
_exptl_crystal_face_index_k
_exptl_crystal_face_index_l
_exptl_crystal_face_perp_dist
0 1 0 0.1099
0 -1 0 0.1051
1 0 0 0.1422
0 -1 1 0.0575
0 1 -1 0.0515
-2 0 1 0.1531

loop_
_geom_angle_atom_site_label_1
_geom_angle_atom_site_label_2
_geom_angle_atom_site_label_3
_geom_angle_site_symmetry_1
_geom_angle_site_symmetry_3
_geom_angle
_geom_angle_publ_flag
C11A Se1 N2 . . 87.18(9) ?
N3 N2 Se1 . . 110.36(16) ?
N2 N3 C3A . . 118.2(2) ?
C11A C3A N3 . . 115.3(2) ?
C11A C3A C4 . . 126.8(2) ?
N3 C3A C4 . . 117.9(2) ?
C3A C4 C5 . . 112.50(19) ?
C3A C4 H4A . . 109.1 ?
C5 C4 H4A . . 109.1 ?
C3A C4 H4B . . 109.1 ?
C5 C4 H4B . . 109.1 ?
H4A C4 H4B . . 107.8 ?
C6 C5 C4 . . 113.46(19) ?
C6 C5 H5A . . 108.9 ?
C4 C5 H5A . . 108.9 ?
C6 C5 H5B . . 108.9 ?
C4 C5 H5B . . 108.9 ?
H5A C5 H5B . . 107.7 ?
C7 C6 C5 . . 114.7(2) ?
C7 C6 H6A . . 108.6 ?
C5 C6 H6A . . 108.6 ?
C7 C6 H6B . . 108.6 ?
C5 C6 H6B . . 108.6 ?
H6A C6 H6B . . 107.6 ?
C8 C7 C6 . . 114.0(2) ?
C8 C7 H7A . . 108.8 ?
C6 C7 H7A . . 108.8 ?
C8 C7 H7B . . 108.8 ?
C6 C7 H7B . . 108.8 ?
H7A C7 H7B . . 107.6 ?
C7 C8 C9 . . 113.71(19) ?
C7 C8 H8A . . 108.8 ?
C9 C8 H8A . . 108.8 ?
C7 C8 H8B . . 108.8 ?
C9 C8 H8B . . 108.8 ?
H8A C8 H8B . . 107.7 ?
C10 C9 C8 . . 112.46(19) ?
C10 C9 H9A . . 109.1 ?
C8 C9 H9A . . 109.1 ?
C10 C9 H9B . . 109.1 ?
C8 C9 H9B . . 109.1 ?
H9A C9 H9B . . 107.8 ?
C11 C10 C9 . . 126.8(2) ?
C11 C10 H10 . . 116.6 ?
C9 C10 H10 . . 116.6 ?
C10 C11 C11A . . 124.5(2) ?
C10 C11 H11 . . 117.8 ?
C11A C11 H11 . . 117.8 ?
C3A C11A C11 . . 127.3(2) ?
C3A C11A Se1 . . 109.01(17) ?
C11 C11A Se1 . . 123.72(17) ?

loop_
_geom_bond_atom_site_label_1
_geom_bond_atom_site_label_2
_geom_bond_site_symmetry_2
_geom_bond_distance
_geom_bond_publ_flag
Se1 C11A . 1.847(2) ?
Se1 N2 . 1.875(2) ?
N2 N3 . 1.274(3) ?
N3 C3A . 1.377(3) ?
C3A C11A . 1.370(3) ?
C3A C4 . 1.503(3) ?
C4 C5 . 1.538(3) ?
C4 H4A . 0.9900 ?
C4 H4B . 0.9900 ?
C5 C6 . 1.531(3) ?
C5 H5A . 0.9900 ?
C5 H5B . 0.9900 ?
C6 C7 . 1.529(3) ?
C6 H6A . 0.9900 ?
C6 H6B . 0.9900 ?
C7 C8 . 1.527(3) ?
C7 H7A . 0.9900 ?
C7 H7B . 0.9900 ?
C8 C9 . 1.536(3) ?
C8 H8A . 0.9900 ?
C8 H8B . 0.9900 ?
C9 C10 . 1.500(3) ?
C9 H9A . 0.9900 ?
C9 H9B . 0.9900 ?
C10 C11 . 1.327(3) ?
C10 H10 . 0.9500 ?
C11 C11A . 1.475(3) ?
C11 H11 . 0.9500 ?

loop_
_geom_torsion_atom_site_label_1
_geom_torsion_atom_site_label_2
_geom_torsion_atom_site_label_3
_geom_torsion_atom_site_label_4
_geom_torsion_site_symmetry_1
_geom_torsion_site_symmetry_2
_geom_torsion_site_symmetry_3
_geom_torsion_site_symmetry_4
_geom_torsion
_geom_torsion_publ_flag
C11A Se1 N2 N3 . . . . -0.04(18) ?
Se1 N2 N3 C3A . . . . 0.2(3) ?
N2 N3 C3A C11A . . . . -0.3(3) ?
N2 N3 C3A C4 . . . . 178.1(2) ?
C11A C3A C4 C5 . . . . 108.5(3) ?
N3 C3A C4 C5 . . . . -69.7(3) ?
C3A C4 C5 C6 . . . . -56.7(3) ?
C4 C5 C6 C7 . . . . -63.5(3) ?
C5 C6 C7 C8 . . . . 149.2(2) ?
C6 C7 C8 C9 . . . . -65.1(3) ?
C7 C8 C9 C10 . . . . -57.5(3) ?
C8 C9 C10 C11 . . . . 110.4(3) ?
C9 C10 C11 C11A . . . . 0.2(4) ?
N3 C3A C11A C11 . . . . -178.8(2) ?
C4 C3A C11A C11 . . . . 2.9(4) ?
N3 C3A C11A Se1 . . . . 0.3(3) ?
C4 C3A C11A Se1 . . . . -178.00(18) ?
C10 C11 C11A C3A . . . . -92.0(3) ?
C10 C11 C11A Se1 . . . . 89.0(3) ?
N2 Se1 C11A C3A . . . . -0.12(17) ?
N2 Se1 C11A C11 . . . . 179.0(2) ?
